data_7016879
loop_
_publ_author_name
'Zhang, Wenhua'
'Hor, T. S. Andy'

_publ_section_title
;
 Complexation of 1,1'-bis(diphenylphosphino)ferrocene dioxide
 (dppfO(2)) with 3d metals and revisit of its coordination to Pd(ii).
;
_journal_issue 40
_journal_name_full 'Dalton transactions (Cambridge, England : 2003)'
_journal_page_first 10725
_journal_page_last 10730
_journal_paper_doi 10.1039/c1dt10920k
_journal_volume 40
_journal_year 2011
_chemical_formula_sum 'C34 H28 Br2 Co Fe O2 P2'
_chemical_formula_weight 805.10
_chemical_name_systematic
;
?
;
_space_group_IT_number 9
_symmetry_cell_setting monoclinic
_symmetry_space_group_name_Hall 'C -2yc'
_symmetry_space_group_name_H-M 'C 1 c 1'
_atom_sites_solution_hydrogens geom
_atom_sites_solution_primary direct
_atom_sites_solution_secondary difmap
_audit_creation_method SHELXL-97
_cell_angle_alpha 90.00
_cell_angle_beta 91.4830(10)
_cell_angle_gamma 90.00
_cell_formula_units_Z 4
_cell_length_a 10.1369(6)
_cell_length_b 19.6944(12)
_cell_length_c 16.1275(10)
_cell_measurement_reflns_used 3992
_cell_measurement_temperature 223(2)
_cell_measurement_theta_max 26.57
_cell_measurement_theta_min 2.26
_cell_volume 3218.6(3)
_computing_cell_refinement 'Bruker SMART'
_computing_data_collection 'Bruker SMART'
_computing_data_reduction 'Bruker SAINT'
_computing_molecular_graphics 'Bruker SHELXTL'
_computing_publication_material 'Bruker SHELXTL'
_computing_structure_refinement 'SHELXL-97 (Sheldrick, 1997)'
_computing_structure_solution 'SHELXS-97 (Sheldrick, 1990)'
_diffrn_ambient_temperature 223(2)
_diffrn_measured_fraction_theta_full 0.999
_diffrn_measured_fraction_theta_max 0.999
_diffrn_measurement_device_type 'CCD area detector'
_diffrn_measurement_method 'phi and omega scans'
_diffrn_radiation_monochromator graphite
_diffrn_radiation_source 'fine-focus sealed tube'
_diffrn_radiation_type MoK\a
_diffrn_radiation_wavelength 0.71073
_diffrn_reflns_av_R_equivalents 0.0351
_diffrn_reflns_av_sigmaI/netI 0.0879
_diffrn_reflns_limit_h_max 12
_diffrn_reflns_limit_h_min -13
_diffrn_reflns_limit_k_max 25
_diffrn_reflns_limit_k_min -20
_diffrn_reflns_limit_l_max 20
_diffrn_reflns_limit_l_min -20
_diffrn_reflns_number 11144
_diffrn_reflns_theta_full 27.50
_diffrn_reflns_theta_max 27.50
_diffrn_reflns_theta_min 2.07
_exptl_absorpt_coefficient_mu 3.578
_exptl_absorpt_correction_T_max 0.7161
_exptl_absorpt_correction_T_min 0.2227
_exptl_absorpt_correction_type multi-scan
_exptl_absorpt_process_details 'Sadabs, (Sheldrick 2001)'
_exptl_crystal_colour Green
_exptl_crystal_density_diffrn 1.661
_exptl_crystal_density_meas ?
_exptl_crystal_density_method 'not measured'
_exptl_crystal_description Plate
_exptl_crystal_F_000 1604
_exptl_crystal_size_max 0.60
_exptl_crystal_size_mid 0.20
_exptl_crystal_size_min 0.10
_refine_diff_density_max 0.809
_refine_diff_density_min -0.645
_refine_diff_density_rms 0.083
_refine_ls_abs_structure_details 'Flack H D (1983), Acta Cryst. A39, 876-881'
_refine_ls_abs_structure_Flack 0.006(9)
_refine_ls_extinction_method none
_refine_ls_goodness_of_fit_ref 1.050
_refine_ls_hydrogen_treatment constr
_refine_ls_matrix_type full
_refine_ls_number_parameters 425
_refine_ls_number_reflns 6649
_refine_ls_number_restraints 73
_refine_ls_restrained_S_all 1.046
_refine_ls_R_factor_all 0.0511
_refine_ls_R_factor_gt 0.0442
_refine_ls_shift/su_max 0.000
_refine_ls_shift/su_mean 0.000
_refine_ls_structure_factor_coef Fsqd
_refine_ls_weighting_details 'calc w=1/[\s^2^(Fo^2^)+(0.0125P)^2^+0.9308P] where P=(Fo^2^+2Fc^2^)/3'
_refine_ls_weighting_scheme calc
_refine_ls_wR_factor_gt 0.1031
_refine_ls_wR_factor_ref 0.1072
_reflns_number_gt 5923
_reflns_number_total 6649
_reflns_threshold_expression >2sigma(I)
_cod_data_source_file c1dt10920k.txt
_cod_data_source_block Cpd10
_cod_depositor_comments
;
The following automatic conversions were performed:

'_symmetry_cell_setting' value 'Monoclinic' changed to 'monoclinic'
according to /home/saulius/struct/CIF-dictionaries/cif_core.dic
dictionary named 'cif_core.dic' version 2.4.1 from
2010-06-29.

'_exptl_absorpt_correction_type' value 'Multi-scan'
changed to 'multi-scan' according to
/home/saulius/struct/CIF-dictionaries/cif_core.dic dictionary named
'cif_core.dic' version 2.4.1 from 2010-06-29.

Automatic conversion script
Id: cif_fix_values 1715 2011-07-08 13:25:40Z adriana 

The following automatic conversions were performed:

'_exptl_crystal_density_meas' value 'Not Measured' was changed to '?'
- the value is perceived as not measured.

Automatic conversion script
Id: cif_fix_values 3008 2015-01-20 13:52:24Z robertas 
;
_cod_original_sg_symbol_H-M Cc
_cod_database_code 7016879

loop_
_symmetry_equiv_pos_as_xyz
'x, y, z'
'x, -y, z+1/2'
'x+1/2, y+1/2, z'
'x+1/2, -y+1/2, z+1/2'

loop_
_atom_site_label
_atom_site_type_symbol
_atom_site_fract_x
_atom_site_fract_y
_atom_site_fract_z
_atom_site_U_iso_or_equiv
_atom_site_adp_type
_atom_site_occupancy
_atom_site_symmetry_multiplicity
_atom_site_calc_flag
_atom_site_refinement_flags
_atom_site_disorder_assembly
_atom_site_disorder_group
C11 C 0.4272(4) 0.3418(2) 0.3458(3) 0.0350(10) Uani 1 1 d D . .
C12 C 0.2904(6) 0.3353(9) 0.3479(9) 0.053(3) Uani 0.55(2) 1 d PDU A 1
H12 H 0.2511 0.3078 0.3880 0.064 Uiso 0.55(2) 1 calc PR A 1
C13 C 0.2132(12) 0.3704(9) 0.2897(7) 0.055(3) Uani 0.55(2) 1 d PDU A 1
H13 H 0.1209 0.3657 0.2896 0.066 Uiso 0.55(2) 1 calc PR A 1
C14 C 0.2714(14) 0.4122(8) 0.2319(9) 0.052(3) Uani 0.55(2) 1 d PDU A 1
H14 H 0.2185 0.4384 0.1953 0.063 Uiso 0.55(2) 1 calc PR A 1
C15 C 0.4079(14) 0.4153(8) 0.2280(10) 0.052(3) Uani 0.55(2) 1 d PDU A 1
H15 H 0.4473 0.4414 0.1867 0.063 Uiso 0.55(2) 1 calc PR A 1
C16 C 0.4862(16) 0.3799(9) 0.2851(10) 0.049(3) Uani 0.55(2) 1 d PDU A 1
H16 H 0.5787 0.3819 0.2826 0.059 Uiso 0.55(2) 1 calc PR A 1
C12X C 0.5046(17) 0.3595(10) 0.2791(9) 0.046(4) Uani 0.45(2) 1 d PDU A 2
H12X H 0.5922 0.3439 0.2781 0.055 Uiso 0.45(2) 1 calc PR A 2
C13X C 0.4574(18) 0.3994(8) 0.2138(10) 0.049(4) Uani 0.45(2) 1 d PD A 2
H13X H 0.5131 0.4126 0.1710 0.059 Uiso 0.45(2) 1 calc PR A 2
C14X C 0.3260(19) 0.4195(9) 0.2130(10) 0.053(4) Uani 0.45(2) 1 d PDU A 2
H14X H 0.2900 0.4433 0.1672 0.064 Uiso 0.45(2) 1 calc PR A 2
C15X C 0.2478(18) 0.4044(11) 0.2801(10) 0.068(5) Uani 0.45(2) 1 d PD A 2
H15X H 0.1622 0.4226 0.2828 0.081 Uiso 0.45(2) 1 calc PR A 2
C16X C 0.2960(17) 0.3624(11) 0.3433(12) 0.057(3) Uani 0.45(2) 1 d PDU A 2
H16X H 0.2391 0.3478 0.3848 0.069 Uiso 0.45(2) 1 calc PR A 2
Co1 Co 0.35375(5) 0.35935(3) 0.60446(4) 0.03209(14) Uani 1 1 d . A .
Br1 Br 0.18197(6) 0.43674(3) 0.56998(5) 0.0651(2) Uani 1 1 d . . .
Br2 Br 0.29971(7) 0.26443(3) 0.68806(5) 0.0679(2) Uani 1 1 d . . .
Fe1 Fe 0.78026(6) 0.32525(3) 0.55029(4) 0.03280(15) Uani 1 1 d . A .
P1 P 0.50561(11) 0.30094(6) 0.43376(7) 0.0305(2) Uani 1 1 d . A .
P2 P 0.62237(11) 0.40061(6) 0.70763(7) 0.0324(2) Uani 1 1 d . A .
O1 O 0.4235(3) 0.31238(19) 0.5079(2) 0.0429(8) Uani 1 1 d . . .
O2 O 0.4994(3) 0.41238(18) 0.6556(2) 0.0393(7) Uani 1 1 d . . .
C1 C 0.6671(4) 0.3348(3) 0.4445(3) 0.0354(10) Uani 1 1 d . . .
C2 C 0.7907(4) 0.3022(3) 0.4271(3) 0.0388(11) Uani 1 1 d . A .
H2 H 0.8021 0.2564 0.4031 0.047 Uiso 1 1 calc R . .
C3 C 0.8922(5) 0.3478(3) 0.4505(3) 0.0506(14) Uani 1 1 d . . .
H3 H 0.9879 0.3386 0.4465 0.061 Uiso 1 1 calc R A .
C4 C 0.8366(5) 0.4080(3) 0.4823(3) 0.0464(13) Uani 1 1 d . A .
H4 H 0.8859 0.4480 0.5036 0.056 Uiso 1 1 calc R . .
C5 C 0.6952(5) 0.4005(3) 0.4776(3) 0.0376(10) Uani 1 1 d . A .
H5 H 0.6296 0.4343 0.4956 0.045 Uiso 1 1 calc R . .
C6 C 0.7255(4) 0.3351(2) 0.6703(3) 0.0330(10) Uani 1 1 d . . .
C7 C 0.8666(5) 0.3377(3) 0.6639(3) 0.0422(11) Uani 1 1 d . A .
H7 H 0.9242 0.3759 0.6813 0.051 Uiso 1 1 calc R . .
C8 C 0.9088(5) 0.2756(3) 0.6301(3) 0.0501(14) Uani 1 1 d . . .
H8 H 1.0011 0.2632 0.6184 0.060 Uiso 1 1 calc R A .
C9 C 0.7962(5) 0.2345(3) 0.6137(3) 0.0447(12) Uani 1 1 d . A .
H9 H 0.7966 0.1888 0.5883 0.054 Uiso 1 1 calc R . .
C10 C 0.6825(5) 0.2708(2) 0.6377(3) 0.0360(10) Uani 1 1 d . A .
H10 H 0.5901 0.2546 0.6331 0.043 Uiso 1 1 calc R . .
C17 C 0.5255(4) 0.2115(2) 0.4175(3) 0.0325(9) Uani 1 1 d . . .
C18 C 0.5717(5) 0.1862(3) 0.3433(3) 0.0402(11) Uani 1 1 d . A .
H18 H 0.5822 0.2154 0.2978 0.048 Uiso 1 1 calc R . .
C19 C 0.6024(6) 0.1173(3) 0.3365(4) 0.0529(14) Uani 1 1 d . . .
H19 H 0.6325 0.0999 0.2860 0.063 Uiso 1 1 calc R A .
C20 C 0.5891(6) 0.0755(3) 0.4022(4) 0.0573(16) Uani 1 1 d . A .
H20 H 0.6139 0.0297 0.3980 0.069 Uiso 1 1 calc R . .
C21 C 0.5390(6) 0.0998(3) 0.4758(4) 0.0547(14) Uani 1 1 d . . .
H21 H 0.5263 0.0698 0.5203 0.066 Uiso 1 1 calc R A .
C22 C 0.5079(6) 0.1677(3) 0.4842(3) 0.0445(12) Uani 1 1 d . A .
H22 H 0.4752 0.1842 0.5343 0.053 Uiso 1 1 calc R . .
C23 C 0.5861(5) 0.3812(3) 0.8139(3) 0.0395(11) Uani 1 1 d . . .
C24 C 0.4875(6) 0.4176(4) 0.8509(4) 0.0630(17) Uani 1 1 d . A .
H24 H 0.4377 0.4497 0.8203 0.076 Uiso 1 1 calc R . .
C25 C 0.4625(7) 0.4060(5) 0.9349(5) 0.077(2) Uani 1 1 d . . .
H25 H 0.3943 0.4300 0.9604 0.093 Uiso 1 1 calc R A .
C26 C 0.5353(7) 0.3609(4) 0.9796(4) 0.073(2) Uani 1 1 d . A .
H26 H 0.5185 0.3544 1.0361 0.088 Uiso 1 1 calc R . .
C27 C 0.6347(7) 0.3240(4) 0.9426(4) 0.0677(19) Uani 1 1 d . . .
H27 H 0.6841 0.2920 0.9735 0.081 Uiso 1 1 calc R A .
C28 C 0.6604(6) 0.3349(3) 0.8592(3) 0.0541(14) Uani 1 1 d . A .
H28 H 0.7284 0.3107 0.8338 0.065 Uiso 1 1 calc R . .
C29 C 0.7212(4) 0.4759(2) 0.7103(3) 0.0325(9) Uani 1 1 d . . .
C30 C 0.7123(6) 0.5209(3) 0.6442(4) 0.0492(13) Uani 1 1 d . A .
H30 H 0.6513 0.5130 0.6004 0.059 Uiso 1 1 calc R . .
C31 C 0.7936(6) 0.5776(3) 0.6428(4) 0.0584(15) Uani 1 1 d . . .
H31 H 0.7897 0.6073 0.5972 0.070 Uiso 1 1 calc R A .
C32 C 0.8790(6) 0.5899(3) 0.7075(4) 0.0572(15) Uani 1 1 d . A .
H32 H 0.9325 0.6289 0.7067 0.069 Uiso 1 1 calc R . .
C33 C 0.8884(5) 0.5464(3) 0.7740(4) 0.0525(14) Uani 1 1 d . . .
H33 H 0.9479 0.5555 0.8182 0.063 Uiso 1 1 calc R A .
C34 C 0.8090(5) 0.4887(3) 0.7754(3) 0.0448(12) Uani 1 1 d . A .
H34 H 0.8152 0.4585 0.8205 0.054 Uiso 1 1 calc R . .

loop_
_atom_site_aniso_label
_atom_site_aniso_U_11
_atom_site_aniso_U_22
_atom_site_aniso_U_33
_atom_site_aniso_U_23
_atom_site_aniso_U_13
_atom_site_aniso_U_12
C11 0.037(2) 0.029(2) 0.038(2) -0.0014(19) -0.0082(19) -0.0008(19)
C12 0.050(4) 0.058(8) 0.051(5) 0.015(5) -0.005(4) 0.028(5)
C13 0.045(4) 0.063(7) 0.057(5) 0.013(5) -0.008(4) 0.023(4)
C14 0.051(6) 0.053(6) 0.053(6) 0.010(5) -0.009(5) 0.012(5)
C15 0.056(6) 0.045(6) 0.055(5) 0.015(5) -0.014(5) -0.005(5)
C16 0.053(5) 0.039(8) 0.055(5) 0.019(5) -0.019(4) -0.014(5)
C12X 0.050(6) 0.037(9) 0.049(5) 0.013(6) -0.010(5) -0.012(6)
C13X 0.059(9) 0.034(8) 0.053(8) -0.006(6) -0.009(7) 0.001(7)
C14X 0.059(8) 0.048(7) 0.052(7) 0.004(5) -0.017(6) 0.005(7)
C15X 0.065(10) 0.063(12) 0.074(11) 0.032(10) -0.015(9) 0.006(9)
C16X 0.050(5) 0.067(9) 0.054(5) 0.013(7) -0.003(5) 0.029(6)
Co1 0.0291(3) 0.0309(3) 0.0363(3) -0.0004(3) 0.0012(2) -0.0008(2)
Br1 0.0462(3) 0.0519(3) 0.0959(5) -0.0065(3) -0.0270(3) 0.0142(3)
Br2 0.0790(4) 0.0475(3) 0.0791(4) 0.0195(3) 0.0406(3) 0.0057(3)
Fe1 0.0280(3) 0.0371(4) 0.0331(3) -0.0018(3) -0.0040(2) -0.0001(3)
P1 0.0275(5) 0.0348(6) 0.0291(5) -0.0005(4) -0.0011(4) -0.0041(5)
P2 0.0314(5) 0.0320(6) 0.0335(6) -0.0018(5) -0.0059(4) 0.0009(5)
O1 0.0354(16) 0.053(2) 0.0407(19) -0.0052(16) 0.0057(14) -0.0059(16)
O2 0.0330(15) 0.0400(19) 0.0444(19) -0.0067(15) -0.0100(14) 0.0029(15)
C1 0.0244(19) 0.049(3) 0.032(2) 0.0021(19) -0.0050(17) -0.0036(19)
C2 0.031(2) 0.056(3) 0.029(2) -0.001(2) -0.0013(18) -0.006(2)
C3 0.031(2) 0.078(4) 0.042(3) 0.002(3) 0.004(2) -0.007(3)
C4 0.042(3) 0.055(3) 0.042(3) 0.004(2) -0.006(2) -0.022(3)
C5 0.039(2) 0.039(3) 0.034(2) 0.0080(19) -0.0084(19) -0.008(2)
C6 0.039(2) 0.033(2) 0.027(2) 0.0042(18) -0.0041(18) 0.0040(19)
C7 0.040(2) 0.047(3) 0.039(3) -0.002(2) -0.012(2) 0.004(2)
C8 0.042(3) 0.062(4) 0.046(3) -0.004(2) -0.008(2) 0.022(3)
C9 0.048(3) 0.033(3) 0.052(3) 0.002(2) 0.001(2) 0.014(2)
C10 0.041(2) 0.031(2) 0.036(2) 0.0052(18) -0.0036(19) 0.002(2)
C17 0.030(2) 0.032(2) 0.035(2) 0.0034(18) -0.0044(17) -0.0044(18)
C18 0.038(2) 0.044(3) 0.038(3) 0.000(2) -0.002(2) -0.005(2)
C19 0.053(3) 0.055(4) 0.050(3) -0.013(3) -0.002(3) 0.006(3)
C20 0.062(3) 0.033(3) 0.076(4) -0.005(3) -0.016(3) 0.004(3)
C21 0.071(4) 0.041(3) 0.052(3) 0.006(2) -0.008(3) -0.010(3)
C22 0.056(3) 0.040(3) 0.037(3) -0.005(2) 0.001(2) -0.011(2)
C23 0.035(2) 0.048(3) 0.035(2) -0.001(2) -0.0041(19) -0.010(2)
C24 0.053(3) 0.089(5) 0.048(3) -0.005(3) 0.007(3) 0.006(3)
C25 0.051(3) 0.122(7) 0.061(4) -0.007(4) 0.023(3) 0.006(4)
C26 0.075(4) 0.106(6) 0.040(3) 0.005(3) 0.010(3) -0.032(4)
C27 0.075(4) 0.086(5) 0.042(3) 0.014(3) 0.001(3) -0.010(4)
C28 0.062(3) 0.064(4) 0.037(3) 0.007(3) 0.005(3) 0.004(3)
C29 0.030(2) 0.030(2) 0.037(2) -0.0021(18) -0.0045(17) -0.0005(18)
C30 0.063(3) 0.032(3) 0.051(3) -0.001(2) -0.021(3) 0.003(2)
C31 0.071(4) 0.041(3) 0.063(4) 0.016(3) -0.012(3) -0.006(3)
C32 0.050(3) 0.033(3) 0.088(5) 0.000(3) -0.006(3) -0.010(2)
C33 0.041(3) 0.052(3) 0.064(4) -0.001(3) -0.016(3) -0.011(3)
C34 0.045(3) 0.045(3) 0.043(3) 0.003(2) -0.011(2) -0.007(2)

loop_
_atom_type_symbol
_atom_type_description
_atom_type_scat_dispersion_real
_atom_type_scat_dispersion_imag
_atom_type_scat_source
C C 0.0033 0.0016 'International Tables Vol C Tables 4.2.6.8 and 6.1.1.4'
H H 0.0000 0.0000 'International Tables Vol C Tables 4.2.6.8 and 6.1.1.4'
O O 0.0106 0.0060 'International Tables Vol C Tables 4.2.6.8 and 6.1.1.4'
P P 0.1023 0.0942 'International Tables Vol C Tables 4.2.6.8 and 6.1.1.4'
Fe Fe 0.3463 0.8444 'International Tables Vol C Tables 4.2.6.8 and 6.1.1.4'
Co Co 0.3494 0.9721 'International Tables Vol C Tables 4.2.6.8 and 6.1.1.4'
Br Br -0.2901 2.4595 'International Tables Vol C Tables 4.2.6.8 and 6.1.1.4'

loop_
_geom_angle_atom_site_label_1
_geom_angle_atom_site_label_2
_geom_angle_atom_site_label_3
_geom_angle
C16 C11 C16X 104.6(9)
C16 C11 C12X 18.9(11)
C16X C11 C12X 117.5(11)
C16 C11 C12 121.1(8)
C16X C11 C12 22.5(9)
C12X C11 C12 128.5(10)
C16 C11 P1 127.7(7)
C16X C11 P1 123.8(8)
C12X C11 P1 118.4(8)
C12 C11 P1 111.1(6)
C13 C12 C11 118.8(9)
C14 C13 C12 120.4(11)
C15 C14 C13 119.8(11)
C16 C15 C14 120.2(13)
C11 C16 C15 119.4(13)
C13X C12X C11 122.5(14)
C14X C13X C12X 118.6(15)
C13X C14X C15X 119.9(14)
C14X C15X C16X 120.0(15)
C11 C16X C15X 120.8(15)
O1 Co1 O2 107.51(14)
O1 Co1 Br1 113.27(11)
O2 Co1 Br1 107.17(10)
O1 Co1 Br2 99.95(12)
O2 Co1 Br2 111.13(11)
Br1 Co1 Br2 117.40(3)
C7 Fe1 C6 41.48(19)
C7 Fe1 C1 165.1(2)
C6 Fe1 C1 128.65(18)
C7 Fe1 C3 116.8(2)
C6 Fe1 C3 154.0(2)
C1 Fe1 C3 68.5(2)
C7 Fe1 C2 151.0(2)
C6 Fe1 C2 165.34(19)
C1 Fe1 C2 41.36(19)
C3 Fe1 C2 40.4(2)
C7 Fe1 C10 69.2(2)
C6 Fe1 C10 41.11(19)
C1 Fe1 C10 110.64(19)
C3 Fe1 C10 161.0(2)
C2 Fe1 C10 126.3(2)
C7 Fe1 C4 105.5(2)
C6 Fe1 C4 121.2(2)
C1 Fe1 C4 68.8(2)
C3 Fe1 C4 40.4(3)
C2 Fe1 C4 68.6(2)
C10 Fe1 C4 158.4(2)
C7 Fe1 C8 40.4(2)
C6 Fe1 C8 68.56(19)
C1 Fe1 C8 154.4(2)
C3 Fe1 C8 103.9(2)
C2 Fe1 C8 117.1(2)
C10 Fe1 C8 68.3(2)
C4 Fe1 C8 122.1(2)
C7 Fe1 C9 68.2(2)
C6 Fe1 C9 68.4(2)
C1 Fe1 C9 122.0(2)
C3 Fe1 C9 122.8(2)
C2 Fe1 C9 106.5(2)
C10 Fe1 C9 40.4(2)
C4 Fe1 C9 158.9(2)
C8 Fe1 C9 40.3(2)
C7 Fe1 C5 126.3(2)
C6 Fe1 C5 110.5(2)
C1 Fe1 C5 40.7(2)
C3 Fe1 C5 68.2(2)
C2 Fe1 C5 68.8(2)
C10 Fe1 C5 124.4(2)
C4 Fe1 C5 41.0(2)
C8 Fe1 C5 161.1(2)
C9 Fe1 C5 158.4(2)
O1 P1 C1 113.5(2)
O1 P1 C17 109.5(2)
C1 P1 C17 106.1(2)
O1 P1 C11 108.7(2)
C1 P1 C11 107.3(2)
C17 P1 C11 111.9(2)
O2 P2 C6 114.2(2)
O2 P2 C29 109.9(2)
C6 P2 C29 106.0(2)
O2 P2 C23 112.2(2)
C6 P2 C23 107.8(2)
C29 P2 C23 106.3(2)
P1 O1 Co1 158.3(2)
P2 O2 Co1 138.9(2)
C5 C1 C2 108.1(4)
C5 C1 P1 123.6(4)
C2 C1 P1 128.2(4)
C5 C1 Fe1 70.6(2)
C2 C1 Fe1 69.4(2)
P1 C1 Fe1 123.1(3)
C3 C2 C1 107.3(5)
C3 C2 Fe1 69.8(3)
C1 C2 Fe1 69.2(3)
C2 C3 C4 109.6(5)
C2 C3 Fe1 69.8(3)
C4 C3 Fe1 70.2(3)
C3 C4 C5 107.5(5)
C3 C4 Fe1 69.4(3)
C5 C4 Fe1 69.9(3)
C1 C5 C4 107.5(5)
C1 C5 Fe1 68.8(3)
C4 C5 Fe1 69.1(3)
C10 C6 C7 107.3(4)
C10 C6 P2 126.1(4)
C7 C6 P2 126.5(4)
C10 C6 Fe1 69.9(3)
C7 C6 Fe1 68.8(3)
P2 C6 Fe1 124.7(2)
C8 C7 C6 108.1(5)
C8 C7 Fe1 71.0(3)
C6 C7 Fe1 69.7(3)
C7 C8 C9 108.4(4)
C7 C8 Fe1 68.6(3)
C9 C8 Fe1 70.2(3)
C8 C9 C10 108.5(5)
C8 C9 Fe1 69.6(3)
C10 C9 Fe1 69.2(3)
C9 C10 C6 107.7(4)
C9 C10 Fe1 70.4(3)
C6 C10 Fe1 69.0(3)
C18 C17 C22 119.8(5)
C18 C17 P1 121.3(4)
C22 C17 P1 118.5(4)
C17 C18 C19 119.8(5)
C20 C19 C18 120.1(5)
C19 C20 C21 120.6(6)
C22 C21 C20 120.3(5)
C21 C22 C17 119.3(5)
C24 C23 C28 120.4(5)
C24 C23 P2 118.0(4)
C28 C23 P2 121.4(4)
C23 C24 C25 119.0(7)
C26 C25 C24 120.8(7)
C25 C26 C27 120.4(6)
C26 C27 C28 119.3(7)
C23 C28 C27 120.0(6)
C34 C29 C30 119.7(5)
C34 C29 P2 121.2(4)
C30 C29 P2 119.1(4)
C29 C30 C31 120.0(5)
C32 C31 C30 119.8(6)
C31 C32 C33 121.1(6)
C32 C33 C34 119.6(5)
C29 C34 C33 119.8(5)

loop_
_geom_bond_atom_site_label_1
_geom_bond_atom_site_label_2
_geom_bond_distance
C11 C16 1.382(14)
C11 C16X 1.391(17)
C11 C12X 1.393(5)
C11 C12 1.394(5)
C11 P1 1.798(5)
C12 C13 1.390(5)
C13 C14 1.388(5)
C14 C15 1.388(5)
C15 C16 1.388(5)
C12X C13X 1.390(5)
C13X C14X 1.389(5)
C14X C15X 1.390(5)
C15X C16X 1.391(5)
Co1 O1 1.959(3)
Co1 O2 1.972(3)
Co1 Br1 2.3695(8)
Co1 Br2 2.3770(8)
Fe1 C7 2.024(5)
Fe1 C6 2.036(5)
Fe1 C1 2.040(4)
Fe1 C3 2.042(5)
Fe1 C2 2.043(5)
Fe1 C10 2.048(5)
Fe1 C4 2.053(5)
Fe1 C8 2.055(5)
Fe1 C9 2.063(5)
Fe1 C5 2.064(5)
P1 O1 1.491(4)
P1 C1 1.772(5)
P1 C17 1.793(5)
P2 O2 1.502(3)
P2 C6 1.775(5)
P2 C29 1.790(5)
P2 C23 1.803(5)
C1 C5 1.426(7)
C1 C2 1.442(7)
C2 C3 1.409(8)
C3 C4 1.414(9)
C4 C5 1.441(7)
C6 C10 1.434(7)
C6 C7 1.438(7)
C7 C8 1.409(8)
C8 C9 1.418(8)
C9 C10 1.419(7)
C17 C18 1.388(7)
C17 C22 1.394(7)
C18 C19 1.398(8)
C19 C20 1.351(9)
C20 C21 1.388(9)
C21 C22 1.382(8)
C23 C24 1.379(8)
C23 C28 1.380(8)
C24 C25 1.403(9)
C25 C26 1.352(11)
C26 C27 1.390(11)
C27 C28 1.393(8)
C29 C34 1.383(7)
C29 C30 1.387(7)
C30 C31 1.388(8)
C31 C32 1.361(8)
C32 C33 1.374(9)
C33 C34 1.392(8)
